data_7711770
loop_
_publ_author_name
'Luz, Christian'
'Glok, Eduard'
'Horrer, G\"unther'
'Radius, Udo'

_publ_section_title
;
 N Heterocyclic Carbene and Cyclic (Alkyl)(amino)carbene Complexes of
 Molybdenum(IV) and Tungsten(IV)
;
_journal_name_full 'Dalton Transactions'
_journal_paper_doi 10.1039/D2DT03409C
_journal_year 2022
_chemical_formula_moiety 'C42 H48 Cl4 N4 W, C6 H6'
_chemical_formula_sum 'C48 H54 Cl4 N4 W'
_chemical_formula_weight 1012.59
_space_group_crystal_system triclinic
_space_group_IT_number 2
_space_group_name_Hall '-P 1'
_space_group_name_H-M_alt 'P -1'
_atom_sites_solution_hydrogens geom
_atom_sites_solution_primary dual
_atom_sites_solution_secondary difmap
_audit_creation_method SHELXL-2018/3
_audit_update_record
;
2022-10-20 deposited with the CCDC.	2022-11-14 downloaded from the CCDC.
;
_cell_angle_alpha 76.1480(10)
_cell_angle_beta 81.7940(10)
_cell_angle_gamma 75.4250(10)
_cell_formula_units_Z 2
_cell_length_a 12.51660(10)
_cell_length_b 12.61370(10)
_cell_length_c 15.29640(10)
_cell_measurement_reflns_used 82095
_cell_measurement_temperature 100.00(10)
_cell_measurement_theta_max 29.7520
_cell_measurement_theta_min 2.1860
_cell_volume 2260.55(3)
_computing_cell_refinement 'CrysAlisPro 1.171.40.53 (Rigaku OD, 2019)'
_computing_data_collection 'CrysAlisPro 1.171.40.53 (Rigaku OD, 2019)'
_computing_data_reduction 'CrysAlisPro 1.171.40.53 (Rigaku OD, 2019)'
_computing_molecular_graphics 'ShelXLe (Huebschle et all, 2011)'
_computing_publication_material 'SHELXL-2014/6 (Sheldrick, 2014)'
_computing_structure_refinement 'SHELXL-2018/3 (Sheldrick, 2018)'
_computing_structure_solution 'SHELXT 2014/5 (Sheldrick, 2014)'
_diffrn_ambient_temperature 100.00(10)
_diffrn_detector_area_resol_mean 10.0000
_diffrn_measured_fraction_theta_full 1.000
_diffrn_measured_fraction_theta_max 1.000
_diffrn_measurement_device_type 'XtaLAB Synergy, Dualflex, HyPix'
_diffrn_measurement_method '\w scans'
_diffrn_radiation_type MoK\a
_diffrn_radiation_wavelength 0.71073
_diffrn_reflns_av_R_equivalents 0.1157
_diffrn_reflns_av_unetI/netI 0.0494
_diffrn_reflns_Laue_measured_fraction_full 1.000
_diffrn_reflns_Laue_measured_fraction_max 1.000
_diffrn_reflns_limit_h_max 15
_diffrn_reflns_limit_h_min -15
_diffrn_reflns_limit_k_max 15
_diffrn_reflns_limit_k_min -15
_diffrn_reflns_limit_l_max 19
_diffrn_reflns_limit_l_min -19
_diffrn_reflns_number 94116
_diffrn_reflns_point_group_measured_fraction_full 1.000
_diffrn_reflns_point_group_measured_fraction_max 1.000
_diffrn_reflns_theta_full 26.000
_diffrn_reflns_theta_max 26.371
_diffrn_reflns_theta_min 1.952
_diffrn_source 'micro-focus sealed X-ray tube'
_exptl_absorpt_coefficient_mu 2.829
_exptl_absorpt_correction_T_max 1.00000
_exptl_absorpt_correction_T_min 0.40441
_exptl_absorpt_correction_type multi-scan
_exptl_absorpt_process_details
;
CrysAlisPro 1.171.40.53 (Rigaku Oxford Diffraction, 2019)
Empirical absorption correction using spherical harmonics,
 implemented in SCALE3 ABSPACK scaling algorithm.
;
_exptl_crystal_colour 'clear yellow'
_exptl_crystal_density_diffrn 1.488
_exptl_crystal_description block
_exptl_crystal_F_000 1024
_exptl_crystal_size_max 0.247
_exptl_crystal_size_mid 0.148
_exptl_crystal_size_min 0.148
_refine_diff_density_max 0.943
_refine_diff_density_min -1.385
_refine_diff_density_rms 0.115
_refine_ls_extinction_method none
_refine_ls_goodness_of_fit_ref 1.030
_refine_ls_hydrogen_treatment constr
_refine_ls_matrix_type full
_refine_ls_number_parameters 526
_refine_ls_number_reflns 9248
_refine_ls_number_restraints 0
_refine_ls_restrained_S_all 1.030
_refine_ls_R_factor_all 0.0232
_refine_ls_R_factor_gt 0.0224
_refine_ls_shift/su_max 0.004
_refine_ls_shift/su_mean 0.000
_refine_ls_structure_factor_coef Fsqd
_refine_ls_weighting_details 'w=1/[\s^2^(Fo^2^)+(0.0131P)^2^+1.3617P] where P=(Fo^2^+2Fc^2^)/3'
_refine_ls_weighting_scheme calc
_refine_ls_wR_factor_gt 0.0454
_refine_ls_wR_factor_ref 0.0457
_reflns_Friedel_coverage 0.000
_reflns_number_gt 9002
_reflns_number_total 9248
_reflns_threshold_expression 'I > 2\s(I)'
_cod_data_source_file d2dt03409c2.cif
_cod_data_source_block compound_3
_cod_database_code 7711770
_shelx_shelxl_version_number 2018/3
_shelx_space_group_comment
;
The symmetry employed for this shelxl refinement is uniquely defined
by the following loop, which should always be used as a source of
symmetry information in preference to the above space-group names.
They are only intended as comments.
;

loop_
_space_group_symop_operation_xyz
'x, y, z'
'-x, -y, -z'

loop_
_atom_site_label
_atom_site_type_symbol
_atom_site_fract_x
_atom_site_fract_y
_atom_site_fract_z
_atom_site_U_iso_or_equiv
_atom_site_adp_type
_atom_site_occupancy
_atom_site_site_symmetry_order
_atom_site_calc_flag
_atom_site_refinement_flags_posn
_atom_site_refinement_flags_adp
_atom_site_refinement_flags_occupancy
_atom_site_disorder_assembly
_atom_site_disorder_group
W1_1 W 0.72525(2) 0.74611(2) 0.26240(2) 0.00997(4) Uani 1 1 d . . . . .
Cl2_1 Cl 0.57050(4) 0.73842(5) 0.19512(3) 0.01932(13) Uani 1 1 d . . . . .
Cl3_1 Cl 0.67536(5) 0.94230(5) 0.22567(3) 0.02394(13) Uani 1 1 d . . . . .
Cl4_1 Cl 0.89914(4) 0.74313(6) 0.30327(3) 0.02130(14) Uani 1 1 d . . . . .
Cl1_1 Cl 0.75136(5) 0.55130(5) 0.32293(3) 0.01842(12) Uani 1 1 d . . . . .
C1_2 C 0.63460(18) 0.76488(19) 0.40066(11) 0.0110(5) Uani 1 1 d . . . . .
N1_2 N 0.52312(14) 0.78003(16) 0.42627(9) 0.0126(4) Uani 1 1 d . . . . .
N2_2 N 0.67831(14) 0.75576(16) 0.48091(10) 0.0125(4) Uani 1 1 d . . . . .
C3_2 C 0.59649(18) 0.7617(2) 0.55218(12) 0.0171(5) Uani 1 1 d . . . . .
H3_2 H 0.607022 0.756105 0.612234 0.021 Uiso 1 1 calc R U . . .
C2_2 C 0.49965(19) 0.7771(2) 0.51833(12) 0.0188(5) Uani 1 1 d . . . . .
H2_2 H 0.430053 0.784430 0.550205 0.023 Uiso 1 1 calc R U . . .
C1_3 C 0.82134(17) 0.7312(2) 0.12569(11) 0.0112(5) Uani 1 1 d . . . . .
N1_3 N 0.89022(15) 0.63789(16) 0.09993(10) 0.0148(4) Uani 1 1 d . . . . .
N2_3 N 0.83281(14) 0.81466(16) 0.05068(10) 0.0140(4) Uani 1 1 d . . . . .
C3_3 C 0.9062(2) 0.7734(2) -0.01668(13) 0.0229(6) Uani 1 1 d . . . . .
H3_3 H 0.926816 0.814942 -0.072692 0.027 Uiso 1 1 calc R U . . .
C2_3 C 0.9419(2) 0.6634(2) 0.01343(13) 0.0222(5) Uani 1 1 d . . . . .
H2_3 H 0.991594 0.613548 -0.017387 0.027 Uiso 1 1 calc R U . . .
C1_4 C 0.43097(16) 0.80079(19) 0.37168(11) 0.0124(4) Uani 1 1 d . . . . .
C2_4 C 0.38018(18) 0.9104(2) 0.33496(12) 0.0160(5) Uani 1 1 d . . . . .
C3_4 C 0.28843(18) 0.9277(2) 0.28671(13) 0.0197(5) Uani 1 1 d . . . . .
H3_4 H 0.253716 1.000449 0.260545 0.024 Uiso 1 1 calc R U . . .
C4_4 C 0.24762(18) 0.8385(2) 0.27681(12) 0.0195(5) Uani 1 1 d . . . . .
C5_4 C 0.29877(18) 0.7309(2) 0.31727(12) 0.0171(5) Uani 1 1 d . . . . .
H5_4 H 0.271095 0.671202 0.311704 0.020 Uiso 1 1 calc R U . . .
C6_4 C 0.39068(17) 0.7090(2) 0.36624(11) 0.0143(5) Uani 1 1 d . . . . .
C7_4 C 0.4177(2) 1.0100(2) 0.34842(15) 0.0251(6) Uani 1 1 d . . . . .
H7A_4 H 0.367114 1.077961 0.323413 0.038 Uiso 1 1 calc R U . . .
H7B_4 H 0.490582 1.010166 0.318538 0.038 Uiso 1 1 calc R U . . .
H7C_4 H 0.419367 1.005049 0.411849 0.038 Uiso 1 1 calc R U . . .
C8_4 C 0.1461(2) 0.8610(2) 0.22622(15) 0.0301(7) Uani 1 1 d . . . . .
H8A_4 H 0.143788 0.794572 0.206952 0.045 Uiso 1 1 calc R U . . .
H8B_4 H 0.149246 0.920916 0.174363 0.045 Uiso 1 1 calc R U . . .
H8C_4 H 0.080706 0.881680 0.265255 0.045 Uiso 1 1 calc R U . . .
C9_4 C 0.44254(19) 0.5931(2) 0.41309(13) 0.0211(5) Uani 1 1 d . . . . .
H9A_4 H 0.408726 0.540439 0.397597 0.032 Uiso 1 1 calc R U . . .
H9B_4 H 0.431839 0.587593 0.477283 0.032 Uiso 1 1 calc R U . . .
H9C_4 H 0.520436 0.576621 0.394516 0.032 Uiso 1 1 calc R U . . .
C1_5 C 0.79182(17) 0.74998(19) 0.49614(11) 0.0124(4) Uani 1 1 d . . . . .
C2_5 C 0.85660(18) 0.6467(2) 0.53495(11) 0.0148(5) Uani 1 1 d . . . . .
C3_5 C 0.96564(18) 0.6422(2) 0.54887(12) 0.0169(5) Uani 1 1 d . . . . .
H3_5 H 1.010559 0.573871 0.573900 0.020 Uiso 1 1 calc R U . . .
C4_5 C 1.00874(18) 0.7385(2) 0.52589(12) 0.0176(5) Uani 1 1 d . . . . .
C5_5 C 0.93944(18) 0.8399(2) 0.49201(12) 0.0179(5) Uani 1 1 d . . . . .
H5_5 H 0.966877 0.904456 0.479000 0.022 Uiso 1 1 calc R U . . .
C6_5 C 0.82940(18) 0.8492(2) 0.47644(11) 0.0154(5) Uani 1 1 d . . . . .
C7_5 C 0.81158(19) 0.5416(2) 0.56109(12) 0.0187(5) Uani 1 1 d . . . . .
H7A_5 H 0.870046 0.478149 0.581002 0.028 Uiso 1 1 calc R U . . .
H7B_5 H 0.782563 0.531180 0.509740 0.028 Uiso 1 1 calc R U . . .
H7C_5 H 0.753589 0.548990 0.609111 0.028 Uiso 1 1 calc R U . . .
C8_5 C 1.12894(18) 0.7299(2) 0.53736(13) 0.0215(5) Uani 1 1 d . . . . .
H8A_5 H 1.142217 0.803767 0.527319 0.032 Uiso 1 1 calc R U . . .
H8B_5 H 1.175676 0.690323 0.494491 0.032 Uiso 1 1 calc R U . . .
H8C_5 H 1.145188 0.690120 0.597550 0.032 Uiso 1 1 calc R U . . .
C9_5 C 0.7595(2) 0.9617(2) 0.43631(14) 0.0222(6) Uani 1 1 d . . . . .
H9A_5 H 0.774968 1.018434 0.461472 0.033 Uiso 1 1 calc R U . . .
H9B_5 H 0.682518 0.960226 0.449908 0.033 Uiso 1 1 calc R U . . .
H9C_5 H 0.776403 0.978020 0.371958 0.033 Uiso 1 1 calc R U . . .
C1_6 C 0.90901(18) 0.5209(2) 0.14514(12) 0.0165(5) Uani 1 1 d . . . . .
C2_6 C 1.0055(2) 0.4709(2) 0.18941(13) 0.0229(6) Uani 1 1 d . . . . .
C3_6 C 1.0251(2) 0.3567(2) 0.22658(14) 0.0299(6) Uani 1 1 d . . . . .
H3_6 H 1.088282 0.322622 0.256979 0.036 Uiso 1 1 calc R U . . .
C4_6 C 0.9531(2) 0.2920(2) 0.21966(14) 0.0306(6) Uani 1 1 d . . . . .
C5_6 C 0.8611(2) 0.3436(2) 0.17222(13) 0.0257(6) Uani 1 1 d . . . . .
H5_6 H 0.813560 0.300316 0.165998 0.031 Uiso 1 1 calc R U . . .
C6_6 C 0.83674(19) 0.4576(2) 0.13339(12) 0.0203(5) Uani 1 1 d . . . . .
C7_6 C 1.0879(2) 0.5376(3) 0.19509(17) 0.0344(7) Uani 1 1 d . . . . .
H7A_6 H 1.145698 0.490455 0.231185 0.052 Uiso 1 1 calc R U . . .
H7B_6 H 1.051096 0.599819 0.222282 0.052 Uiso 1 1 calc R U . . .
H7C_6 H 1.119398 0.564798 0.135432 0.052 Uiso 1 1 calc R U . . .
C8_6 C 0.9774(3) 0.1672(2) 0.26150(16) 0.0471(8) Uani 1 1 d . . . . .
H8A_6 H 0.916847 0.136669 0.254697 0.071 Uiso 1 1 calc R U . . .
H8B_6 H 0.986452 0.155957 0.324571 0.071 Uiso 1 1 calc R U . . .
H8C_6 H 1.044136 0.130233 0.231631 0.071 Uiso 1 1 calc R U . . .
C9_6 C 0.7383(2) 0.5117(2) 0.07964(15) 0.0267(6) Uani 1 1 d . . . . .
H9A_6 H 0.701046 0.455544 0.075266 0.040 Uiso 1 1 calc R U . . .
H9B_6 H 0.762652 0.547845 0.020115 0.040 Uiso 1 1 calc R U . . .
H9C_6 H 0.688283 0.566304 0.109182 0.040 Uiso 1 1 calc R U . . .
C1_7 C 0.77958(17) 0.93218(19) 0.03146(11) 0.0126(4) Uani 1 1 d . . . . .
C2_7 C 0.68738(18) 0.9669(2) -0.01898(11) 0.0159(5) Uani 1 1 d . . . . .
C3_7 C 0.64261(19) 1.0806(2) -0.04384(12) 0.0211(5) Uani 1 1 d . . . . .
H3_7 H 0.580568 1.104598 -0.076542 0.025 Uiso 1 1 calc R U . . .
C4_7 C 0.6872(2) 1.1606(2) -0.02161(13) 0.0215(5) Uani 1 1 d . . . . .
C5_7 C 0.78096(19) 1.1222(2) 0.02692(12) 0.0183(5) Uani 1 1 d . . . . .
H5_7 H 0.812301 1.174305 0.041764 0.022 Uiso 1 1 calc R U . . .
C6_7 C 0.82866(17) 1.0097(2) 0.05359(11) 0.0149(5) Uani 1 1 d . . . . .
C7_7 C 0.6408(2) 0.8827(2) -0.04867(13) 0.0249(6) Uani 1 1 d . . . . .
H7A_7 H 0.574624 0.920656 -0.078146 0.037 Uiso 1 1 calc R U . . .
H7B_7 H 0.623572 0.827636 0.003216 0.037 Uiso 1 1 calc R U . . .
H7C_7 H 0.694571 0.846520 -0.089891 0.037 Uiso 1 1 calc R U . . .
C8_7 C 0.6385(2) 1.2840(2) -0.05178(16) 0.0349(7) Uani 1 1 d . . . . .
H8A_7 H 0.643271 1.303856 -0.116613 0.052 Uiso 1 1 calc R U . . .
H8B_7 H 0.679021 1.325968 -0.029656 0.052 Uiso 1 1 calc R U . . .
H8C_7 H 0.562286 1.300809 -0.028302 0.052 Uiso 1 1 calc R U . . .
C9_7 C 0.92978(18) 0.9703(2) 0.10635(12) 0.0201(5) Uani 1 1 d . . . . .
H9A_7 H 0.964243 1.031762 0.101080 0.030 Uiso 1 1 calc R U . . .
H9B_7 H 0.981272 0.911318 0.082669 0.030 Uiso 1 1 calc R U . . .
H9C_7 H 0.908055 0.942882 0.168815 0.030 Uiso 1 1 calc R U . . .
C1_8 C 0.5791(2) 0.3592(3) 0.25813(15) 0.0332(7) Uani 1 1 d . . . . .
H1_8 H 0.629475 0.371022 0.291906 0.040 Uiso 1 1 calc R U . . .
C2_8 C 0.5917(2) 0.2544(3) 0.23914(15) 0.0311(7) Uani 1 1 d . . . . .
H2_8 H 0.650272 0.195967 0.260010 0.037 Uiso 1 1 calc R U . . .
C3_8 C 0.5165(3) 0.2378(2) 0.18897(15) 0.0363(7) Uani 1 1 d . . . . .
H3_8 H 0.524971 0.168179 0.174996 0.044 Uiso 1 1 calc R U . . .
C4_8 C 0.4298(3) 0.3234(3) 0.15981(19) 0.0478(9) Uani 1 1 d . . . . .
H4_8 H 0.378660 0.311126 0.126979 0.057 Uiso 1 1 calc R U . . .
C5_8 C 0.4169(3) 0.4277(3) 0.1783(2) 0.0468(8) Uani 1 1 d . . . . .
H5_8 H 0.357632 0.485479 0.157826 0.056 Uiso 1 1 calc R U . . .
C6_8 C 0.4919(2) 0.4463(3) 0.22720(16) 0.0360(7) Uani 1 1 d . . . . .
H6_8 H 0.484205 0.516816 0.239357 0.043 Uiso 1 1 calc R U . . .

loop_
_atom_site_aniso_label
_atom_site_aniso_U_11
_atom_site_aniso_U_22
_atom_site_aniso_U_33
_atom_site_aniso_U_23
_atom_site_aniso_U_13
_atom_site_aniso_U_12
W1_1 0.00881(6) 0.01320(7) 0.00795(4) -0.00438(4) 0.00223(3) -0.00218(5)
Cl2_1 0.0114(3) 0.0346(4) 0.01306(19) -0.0085(2) 0.00058(18) -0.0049(3)
Cl3_1 0.0330(3) 0.0148(3) 0.0185(2) -0.0039(2) 0.0112(2) -0.0027(3)
Cl4_1 0.0123(3) 0.0409(4) 0.0152(2) -0.0127(2) 0.00269(18) -0.0099(3)
Cl1_1 0.0233(3) 0.0145(3) 0.01424(19) -0.0039(2) 0.00473(19) -0.0013(2)
C1_2 0.0120(11) 0.0104(12) 0.0118(8) -0.0046(8) 0.0003(7) -0.0032(10)
N1_2 0.0104(9) 0.0178(11) 0.0103(7) -0.0066(7) 0.0024(6) -0.0027(8)
N2_2 0.0117(9) 0.0168(11) 0.0103(7) -0.0069(7) 0.0017(6) -0.0032(8)
C3_2 0.0176(12) 0.0252(14) 0.0102(8) -0.0087(8) 0.0038(8) -0.0060(11)
C2_2 0.0172(12) 0.0291(15) 0.0111(8) -0.0089(9) 0.0061(8) -0.0067(11)
C1_3 0.0103(11) 0.0117(12) 0.0122(8) -0.0048(8) 0.0004(7) -0.0024(10)
N1_3 0.0151(10) 0.0162(11) 0.0134(7) -0.0075(7) 0.0068(6) -0.0045(9)
N2_3 0.0141(10) 0.0167(11) 0.0112(7) -0.0068(7) 0.0050(6) -0.0032(8)
C3_3 0.0276(14) 0.0229(15) 0.0160(9) -0.0085(9) 0.0142(9) -0.0066(12)
C2_3 0.0257(13) 0.0212(15) 0.0179(9) -0.0106(9) 0.0154(9) -0.0055(12)
C1_4 0.0061(10) 0.0199(13) 0.0105(8) -0.0057(8) 0.0025(7) -0.0007(9)
C2_4 0.0146(12) 0.0174(14) 0.0155(8) -0.0067(8) 0.0064(8) -0.0040(10)
C3_4 0.0125(11) 0.0192(13) 0.0207(9) 0.0006(9) 0.0008(8) 0.0023(10)
C4_4 0.0110(11) 0.0306(15) 0.0150(8) -0.0028(9) 0.0011(8) -0.0046(11)
C5_4 0.0136(11) 0.0235(14) 0.0169(8) -0.0071(9) 0.0026(8) -0.0087(10)
C6_4 0.0125(11) 0.0186(13) 0.0108(8) -0.0045(8) 0.0048(7) -0.0034(10)
C7_4 0.0225(14) 0.0215(15) 0.0321(11) -0.0089(10) 0.0030(10) -0.0061(12)
C8_4 0.0181(13) 0.0427(18) 0.0280(11) -0.0014(11) -0.0062(10) -0.0077(13)
C9_4 0.0171(12) 0.0196(14) 0.0255(10) -0.0030(9) 0.0001(9) -0.0048(11)
C1_5 0.0111(11) 0.0189(13) 0.0092(7) -0.0084(8) 0.0014(7) -0.0034(10)
C2_5 0.0157(12) 0.0204(13) 0.0098(8) -0.0065(8) 0.0018(7) -0.0054(10)
C3_5 0.0150(11) 0.0227(14) 0.0125(8) -0.0050(8) -0.0008(7) -0.0026(10)
C4_5 0.0161(12) 0.0288(15) 0.0116(8) -0.0093(9) 0.0018(8) -0.0085(11)
C5_5 0.0211(12) 0.0232(14) 0.0149(8) -0.0090(9) 0.0015(8) -0.0120(11)
C6_5 0.0176(12) 0.0196(13) 0.0103(8) -0.0072(8) 0.0000(7) -0.0035(10)
C7_5 0.0181(12) 0.0209(14) 0.0176(9) -0.0035(9) -0.0013(8) -0.0060(11)
C8_5 0.0161(12) 0.0310(15) 0.0205(9) -0.0093(10) 0.0011(8) -0.0090(11)
C9_5 0.0239(14) 0.0207(15) 0.0237(10) -0.0059(10) -0.0026(9) -0.0070(12)
C1_6 0.0204(12) 0.0147(13) 0.0132(8) -0.0084(8) 0.0074(8) -0.0015(10)
C2_6 0.0247(14) 0.0269(16) 0.0155(9) -0.0110(9) 0.0021(9) 0.0012(12)
C3_6 0.0387(16) 0.0273(16) 0.0157(9) -0.0086(10) 0.0000(9) 0.0095(13)
C4_6 0.0510(18) 0.0200(15) 0.0133(9) -0.0070(9) 0.0122(10) 0.0007(13)
C5_6 0.0368(15) 0.0206(14) 0.0213(10) -0.0145(10) 0.0190(10) -0.0115(12)
C6_6 0.0235(13) 0.0224(14) 0.0152(9) -0.0103(9) 0.0112(8) -0.0069(11)
C7_6 0.0244(15) 0.041(2) 0.0410(13) -0.0220(13) -0.0066(11) 0.0011(14)
C8_6 0.087(3) 0.0187(17) 0.0242(11) -0.0062(11) 0.0118(13) 0.0016(17)
C9_6 0.0230(14) 0.0316(17) 0.0312(11) -0.0182(11) 0.0051(10) -0.0101(13)
C1_7 0.0130(11) 0.0151(12) 0.0085(7) -0.0037(8) 0.0041(7) -0.0025(9)
C2_7 0.0149(11) 0.0242(14) 0.0099(8) -0.0050(8) 0.0022(7) -0.0071(10)
C3_7 0.0153(12) 0.0304(15) 0.0158(9) -0.0022(9) -0.0032(8) -0.0033(11)
C4_7 0.0236(13) 0.0204(14) 0.0166(9) -0.0033(9) 0.0006(8) -0.0001(11)
C5_7 0.0246(13) 0.0186(13) 0.0141(8) -0.0050(9) -0.0006(8) -0.0084(11)
C6_7 0.0146(11) 0.0209(13) 0.0094(8) -0.0025(8) 0.0014(7) -0.0067(10)
C7_7 0.0257(14) 0.0367(17) 0.0186(9) -0.0079(10) -0.0017(9) -0.0168(13)
C8_7 0.0430(17) 0.0232(16) 0.0332(12) -0.0011(11) -0.0101(12) 0.0012(13)
C9_7 0.0179(12) 0.0251(15) 0.0183(9) -0.0001(9) -0.0039(8) -0.0098(11)
C1_8 0.0358(17) 0.046(2) 0.0245(10) -0.0108(12) 0.0080(10) -0.0248(16)
C2_8 0.0267(15) 0.0321(18) 0.0281(11) -0.0014(11) 0.0069(10) -0.0046(13)
C3_8 0.058(2) 0.0233(16) 0.0312(12) -0.0083(11) -0.0008(12) -0.0144(15)
C4_8 0.061(2) 0.0298(19) 0.0579(17) 0.0006(15) -0.0286(16) -0.0169(17)
C5_8 0.0375(18) 0.0271(18) 0.0689(19) 0.0023(15) -0.0079(15) -0.0051(15)
C6_8 0.0459(18) 0.0251(16) 0.0389(13) -0.0147(12) 0.0192(12) -0.0170(15)

loop_
_atom_type_symbol
_atom_type_description
_atom_type_scat_dispersion_real
_atom_type_scat_dispersion_imag
_atom_type_scat_source
C C 0.0033 0.0016 'International Tables Vol C Tables 4.2.6.8 and 6.1.1.4'
H H 0.0000 0.0000 'International Tables Vol C Tables 4.2.6.8 and 6.1.1.4'
N N 0.0061 0.0033 'International Tables Vol C Tables 4.2.6.8 and 6.1.1.4'
Cl Cl 0.1484 0.1585 'International Tables Vol C Tables 4.2.6.8 and 6.1.1.4'
W W -0.8490 6.8722 'International Tables Vol C Tables 4.2.6.8 and 6.1.1.4'

loop_
_geom_angle_atom_site_label_1
_geom_angle_atom_site_label_2
_geom_angle_atom_site_label_3
_geom_angle
_geom_angle_site_symmetry_1
_geom_angle_site_symmetry_3
_geom_angle_publ_flag
C1_3 W1_1 C1_2 177.46(6) . . ?
C1_3 W1_1 Cl4_1 82.99(5) . . ?
C1_2 W1_1 Cl4_1 94.76(5) . . ?
C1_3 W1_1 Cl3_1 94.14(6) . . ?
C1_2 W1_1 Cl3_1 84.80(6) . . ?
Cl4_1 W1_1 Cl3_1 93.11(2) . . ?
C1_3 W1_1 Cl2_1 85.74(5) . . ?
C1_2 W1_1 Cl2_1 96.56(5) . . ?
Cl4_1 W1_1 Cl2_1 168.504(19) . . ?
Cl3_1 W1_1 Cl2_1 89.93(2) . . ?
C1_3 W1_1 Cl1_1 96.29(6) . . ?
C1_2 W1_1 Cl1_1 84.87(6) . . ?
Cl4_1 W1_1 Cl1_1 90.27(2) . . ?
Cl3_1 W1_1 Cl1_1 169.361(18) . . ?
Cl2_1 W1_1 Cl1_1 88.742(19) . . ?
N1_2 C1_2 N2_2 102.37(16) . . ?
N1_2 C1_2 W1_1 128.48(12) . . ?
N2_2 C1_2 W1_1 129.00(15) . . ?
C1_2 N1_2 C2_2 112.09(15) . . ?
C1_2 N1_2 C1_4 129.65(15) . . ?
C2_2 N1_2 C1_4 118.24(16) . . ?
C1_2 N2_2 C3_2 111.63(16) . . ?
C1_2 N2_2 C1_5 128.82(16) . . ?
C3_2 N2_2 C1_5 119.37(14) . . ?
C2_2 C3_2 N2_2 107.15(16) . . ?
C2_2 C3_2 H3_2 126.4 . . ?
N2_2 C3_2 H3_2 126.4 . . ?
C3_2 C2_2 N1_2 106.73(18) . . ?
C3_2 C2_2 H2_2 126.6 . . ?
N1_2 C2_2 H2_2 126.6 . . ?
N2_3 C1_3 N1_3 102.25(17) . . ?
N2_3 C1_3 W1_1 128.84(18) . . ?
N1_3 C1_3 W1_1 128.70(13) . . ?
C1_3 N1_3 C2_3 112.18(18) . . ?
C1_3 N1_3 C1_6 130.45(16) . . ?
C2_3 N1_3 C1_6 117.2(2) . . ?
C1_3 N2_3 C3_3 111.6(2) . . ?
C1_3 N2_3 C1_7 130.95(18) . . ?
C3_3 N2_3 C1_7 117.41(16) . . ?
C2_3 C3_3 N2_3 107.58(17) . . ?
C2_3 C3_3 H3_3 126.2 . . ?
N2_3 C3_3 H3_3 126.2 . . ?
C3_3 C2_3 N1_3 106.4(2) . . ?
C3_3 C2_3 H2_3 126.8 . . ?
N1_3 C2_3 H2_3 126.8 . . ?
C2_4 C1_4 C6_4 122.75(18) . . ?
C2_4 C1_4 N1_2 119.05(18) . . ?
C6_4 C1_4 N1_2 117.89(19) . . ?
C1_4 C2_4 C3_4 117.64(19) . . ?
C1_4 C2_4 C7_4 122.54(19) . . ?
C3_4 C2_4 C7_4 119.8(2) . . ?
C4_4 C3_4 C2_4 121.6(2) . . ?
C4_4 C3_4 H3_4 119.2 . . ?
C2_4 C3_4 H3_4 119.2 . . ?
C5_4 C4_4 C3_4 118.63(18) . . ?
C5_4 C4_4 C8_4 121.4(2) . . ?
C3_4 C4_4 C8_4 119.9(2) . . ?
C4_4 C5_4 C6_4 122.08(19) . . ?
C4_4 C5_4 H5_4 119.0 . . ?
C6_4 C5_4 H5_4 119.0 . . ?
C5_4 C6_4 C1_4 117.2(2) . . ?
C5_4 C6_4 C9_4 121.77(19) . . ?
C1_4 C6_4 C9_4 120.99(17) . . ?
C2_4 C7_4 H7A_4 109.5 . . ?
C2_4 C7_4 H7B_4 109.5 . . ?
H7A_4 C7_4 H7B_4 109.5 . . ?
C2_4 C7_4 H7C_4 109.5 . . ?
H7A_4 C7_4 H7C_4 109.5 . . ?
H7B_4 C7_4 H7C_4 109.5 . . ?
C4_4 C8_4 H8A_4 109.5 . . ?
C4_4 C8_4 H8B_4 109.5 . . ?
H8A_4 C8_4 H8B_4 109.5 . . ?
C4_4 C8_4 H8C_4 109.5 . . ?
H8A_4 C8_4 H8C_4 109.5 . . ?
H8B_4 C8_4 H8C_4 109.5 . . ?
C6_4 C9_4 H9A_4 109.5 . . ?
C6_4 C9_4 H9B_4 109.5 . . ?
H9A_4 C9_4 H9B_4 109.5 . . ?
C6_4 C9_4 H9C_4 109.5 . . ?
H9A_4 C9_4 H9C_4 109.5 . . ?
H9B_4 C9_4 H9C_4 109.5 . . ?
C2_5 C1_5 C6_5 122.63(18) . . ?
C2_5 C1_5 N2_2 118.57(17) . . ?
C6_5 C1_5 N2_2 118.7(2) . . ?
C1_5 C2_5 C3_5 118.00(18) . . ?
C1_5 C2_5 C7_5 121.64(18) . . ?
C3_5 C2_5 C7_5 120.4(2) . . ?
C2_5 C3_5 C4_5 121.3(2) . . ?
C2_5 C3_5 H3_5 119.3 . . ?
C4_5 C3_5 H3_5 119.3 . . ?
C5_5 C4_5 C3_5 118.43(18) . . ?
C5_5 C4_5 C8_5 121.52(19) . . ?
C3_5 C4_5 C8_5 120.0(2) . . ?
C4_5 C5_5 C6_5 122.62(19) . . ?
C4_5 C5_5 H5_5 118.7 . . ?
C6_5 C5_5 H5_5 118.7 . . ?
C1_5 C6_5 C5_5 116.8(2) . . ?
C1_5 C6_5 C9_5 123.17(18) . . ?
C5_5 C6_5 C9_5 119.95(18) . . ?
C2_5 C7_5 H7A_5 109.5 . . ?
C2_5 C7_5 H7B_5 109.5 . . ?
H7A_5 C7_5 H7B_5 109.5 . . ?
C2_5 C7_5 H7C_5 109.5 . . ?
H7A_5 C7_5 H7C_5 109.5 . . ?
H7B_5 C7_5 H7C_5 109.5 . . ?
C4_5 C8_5 H8A_5 109.5 . . ?
C4_5 C8_5 H8B_5 109.5 . . ?
H8A_5 C8_5 H8B_5 109.5 . . ?
C4_5 C8_5 H8C_5 109.5 . . ?
H8A_5 C8_5 H8C_5 109.5 . . ?
H8B_5 C8_5 H8C_5 109.5 . . ?
C6_5 C9_5 H9A_5 109.5 . . ?
C6_5 C9_5 H9B_5 109.5 . . ?
H9A_5 C9_5 H9B_5 109.5 . . ?
C6_5 C9_5 H9C_5 109.5 . . ?
H9A_5 C9_5 H9C_5 109.5 . . ?
H9B_5 C9_5 H9C_5 109.5 . . ?
C2_6 C1_6 C6_6 121.6(2) . . ?
C2_6 C1_6 N1_3 119.45(18) . . ?
C6_6 C1_6 N1_3 118.41(19) . . ?
C3_6 C2_6 C1_6 118.1(2) . . ?
C3_6 C2_6 C7_6 120.4(2) . . ?
C1_6 C2_6 C7_6 121.5(2) . . ?
C2_6 C3_6 C4_6 121.9(2) . . ?
C2_6 C3_6 H3_6 119.0 . . ?
C4_6 C3_6 H3_6 119.0 . . ?
C5_6 C4_6 C3_6 118.2(2) . . ?
C5_6 C4_6 C8_6 121.4(2) . . ?
C3_6 C4_6 C8_6 120.3(3) . . ?
C4_6 C5_6 C6_6 122.6(2) . . ?
C4_6 C5_6 H5_6 118.7 . . ?
C6_6 C5_6 H5_6 118.7 . . ?
C5_6 C6_6 C1_6 117.3(2) . . ?
C5_6 C6_6 C9_6 122.0(2) . . ?
C1_6 C6_6 C9_6 120.7(2) . . ?
C2_6 C7_6 H7A_6 109.5 . . ?
C2_6 C7_6 H7B_6 109.5 . . ?
H7A_6 C7_6 H7B_6 109.5 . . ?
C2_6 C7_6 H7C_6 109.5 . . ?
H7A_6 C7_6 H7C_6 109.5 . . ?
H7B_6 C7_6 H7C_6 109.5 . . ?
C4_6 C8_6 H8A_6 109.5 . . ?
C4_6 C8_6 H8B_6 109.5 . . ?
H8A_6 C8_6 H8B_6 109.5 . . ?
C4_6 C8_6 H8C_6 109.5 . . ?
H8A_6 C8_6 H8C_6 109.5 . . ?
H8B_6 C8_6 H8C_6 109.5 . . ?
C6_6 C9_6 H9A_6 109.5 . . ?
C6_6 C9_6 H9B_6 109.5 . . ?
H9A_6 C9_6 H9B_6 109.5 . . ?
C6_6 C9_6 H9C_6 109.5 . . ?
H9A_6 C9_6 H9C_6 109.5 . . ?
H9B_6 C9_6 H9C_6 109.5 . . ?
C2_7 C1_7 C6_7 121.5(2) . . ?
C2_7 C1_7 N2_3 118.39(18) . . ?
C6_7 C1_7 N2_3 119.61(18) . . ?
C3_7 C2_7 C1_7 118.10(19) . . ?
C3_7 C2_7 C7_7 120.91(19) . . ?
C1_7 C2_7 C7_7 120.9(2) . . ?
C2_7 C3_7 C4_7 122.3(2) . . ?
C2_7 C3_7 H3_7 118.8 . . ?
C4_7 C3_7 H3_7 118.8 . . ?
C3_7 C4_7 C5_7 117.6(2) . . ?
C3_7 C4_7 C8_7 121.2(2) . . ?
C5_7 C4_7 C8_7 121.2(2) . . ?
C6_7 C5_7 C4_7 122.37(19) . . ?
C6_7 C5_7 H5_7 118.8 . . ?
C4_7 C5_7 H5_7 118.8 . . ?
C5_7 C6_7 C1_7 118.04(18) . . ?
C5_7 C6_7 C9_7 121.31(18) . . ?
C1_7 C6_7 C9_7 120.6(2) . . ?
C2_7 C7_7 H7A_7 109.5 . . ?
C2_7 C7_7 H7B_7 109.5 . . ?
H7A_7 C7_7 H7B_7 109.5 . . ?
C2_7 C7_7 H7C_7 109.5 . . ?
H7A_7 C7_7 H7C_7 109.5 . . ?
H7B_7 C7_7 H7C_7 109.5 . . ?
C4_7 C8_7 H8A_7 109.5 . . ?
C4_7 C8_7 H8B_7 109.5 . . ?
H8A_7 C8_7 H8B_7 109.5 . . ?
C4_7 C8_7 H8C_7 109.5 . . ?
H8A_7 C8_7 H8C_7 109.5 . . ?
H8B_7 C8_7 H8C_7 109.5 . . ?
C6_7 C9_7 H9A_7 109.5 . . ?
C6_7 C9_7 H9B_7 109.5 . . ?
H9A_7 C9_7 H9B_7 109.5 . . ?
C6_7 C9_7 H9C_7 109.5 . . ?
H9A_7 C9_7 H9C_7 109.5 . . ?
H9B_7 C9_7 H9C_7 109.5 . . ?
C6_8 C1_8 C2_8 120.5(2) . . ?
C6_8 C1_8 H1_8 119.8 . . ?
C2_8 C1_8 H1_8 119.8 . . ?
C3_8 C2_8 C1_8 119.3(3) . . ?
C3_8 C2_8 H2_8 120.4 . . ?
C1_8 C2_8 H2_8 120.4 . . ?
C4_8 C3_8 C2_8 120.1(3) . . ?
C4_8 C3_8 H3_8 120.0 . . ?
C2_8 C3_8 H3_8 120.0 . . ?
C3_8 C4_8 C5_8 120.9(3) . . ?
C3_8 C4_8 H4_8 119.5 . . ?
C5_8 C4_8 H4_8 119.5 . . ?
C6_8 C5_8 C4_8 119.9(3) . . ?
C6_8 C5_8 H5_8 120.1 . . ?
C4_8 C5_8 H5_8 120.1 . . ?
C5_8 C6_8 C1_8 119.4(3) . . ?
C5_8 C6_8 H6_8 120.3 . . ?
C1_8 C6_8 H6_8 120.3 . . ?

loop_
_geom_bond_atom_site_label_1
_geom_bond_atom_site_label_2
_geom_bond_distance
_geom_bond_site_symmetry_2
_geom_bond_publ_flag
W1_1 C1_3 2.283(2) . ?
W1_1 C1_2 2.288(2) . ?
W1_1 Cl4_1 2.3378(5) . ?
W1_1 Cl3_1 2.3423(6) . ?
W1_1 Cl2_1 2.3520(4) . ?
W1_1 Cl1_1 2.3654(6) . ?
C1_2 N1_2 1.372(3) . ?
C1_2 N2_2 1.383(2) . ?
N1_2 C2_2 1.390(2) . ?
N1_2 C1_4 1.454(2) . ?
N2_2 C3_2 1.387(3) . ?
N2_2 C1_5 1.453(2) . ?
C3_2 C2_2 1.337(3) . ?
C3_2 H3_2 0.9300 . ?
C2_2 H2_2 0.9300 . ?
C1_3 N2_3 1.377(2) . ?
C1_3 N1_3 1.378(3) . ?
N1_3 C2_3 1.389(2) . ?
N1_3 C1_6 1.447(3) . ?
N2_3 C3_3 1.387(3) . ?
N2_3 C1_7 1.441(3) . ?
C3_3 C2_3 1.334(4) . ?
C3_3 H3_3 0.9300 . ?
C2_3 H2_3 0.9300 . ?
C1_4 C2_4 1.385(3) . ?
C1_4 C6_4 1.398(3) . ?
C2_4 C3_4 1.396(3) . ?
C2_4 C7_4 1.514(3) . ?
C3_4 C4_4 1.394(3) . ?
C3_4 H3_4 0.9300 . ?
C4_4 C5_4 1.381(3) . ?
C4_4 C8_4 1.513(3) . ?
C5_4 C6_4 1.396(3) . ?
C5_4 H5_4 0.9300 . ?
C6_4 C9_4 1.492(3) . ?
C7_4 H7A_4 0.9600 . ?
C7_4 H7B_4 0.9600 . ?
C7_4 H7C_4 0.9600 . ?
C8_4 H8A_4 0.9600 . ?
C8_4 H8B_4 0.9600 . ?
C8_4 H8C_4 0.9600 . ?
C9_4 H9A_4 0.9600 . ?
C9_4 H9B_4 0.9600 . ?
C9_4 H9C_4 0.9600 . ?
C1_5 C2_5 1.394(3) . ?
C1_5 C6_5 1.398(3) . ?
C2_5 C3_5 1.396(3) . ?
C2_5 C7_5 1.513(3) . ?
C3_5 C4_5 1.401(3) . ?
C3_5 H3_5 0.9300 . ?
C4_5 C5_5 1.381(3) . ?
C4_5 C8_5 1.513(3) . ?
C5_5 C6_5 1.402(3) . ?
C5_5 H5_5 0.9300 . ?
C6_5 C9_5 1.505(3) . ?
C7_5 H7A_5 0.9600 . ?
C7_5 H7B_5 0.9600 . ?
C7_5 H7C_5 0.9600 . ?
C8_5 H8A_5 0.9600 . ?
C8_5 H8B_5 0.9600 . ?
C8_5 H8C_5 0.9600 . ?
C9_5 H9A_5 0.9600 . ?
C9_5 H9B_5 0.9600 . ?
C9_5 H9C_5 0.9600 . ?
C1_6 C2_6 1.400(3) . ?
C1_6 C6_6 1.403(3) . ?
C2_6 C3_6 1.388(4) . ?
C2_6 C7_6 1.509(3) . ?
C3_6 C4_6 1.389(3) . ?
C3_6 H3_6 0.9300 . ?
C4_6 C5_6 1.382(4) . ?
C4_6 C8_6 1.520(4) . ?
C5_6 C6_6 1.392(3) . ?
C5_6 H5_6 0.9300 . ?
C6_6 C9_6 1.502(3) . ?
C7_6 H7A_6 0.9600 . ?
C7_6 H7B_6 0.9600 . ?
C7_6 H7C_6 0.9600 . ?
C8_6 H8A_6 0.9600 . ?
C8_6 H8B_6 0.9600 . ?
C8_6 H8C_6 0.9600 . ?
C9_6 H9A_6 0.9600 . ?
C9_6 H9B_6 0.9600 . ?
C9_6 H9C_6 0.9600 . ?
C1_7 C2_7 1.399(3) . ?
C1_7 C6_7 1.403(3) . ?
C2_7 C3_7 1.382(3) . ?
C2_7 C7_7 1.514(3) . ?
C3_7 C4_7 1.396(3) . ?
C3_7 H3_7 0.9300 . ?
C4_7 C5_7 1.398(3) . ?
C4_7 C8_7 1.505(4) . ?
C5_7 C6_7 1.379(3) . ?
C5_7 H5_7 0.9300 . ?
C6_7 C9_7 1.511(3) . ?
C7_7 H7A_7 0.9600 . ?
C7_7 H7B_7 0.9600 . ?
C7_7 H7C_7 0.9600 . ?
C8_7 H8A_7 0.9600 . ?
C8_7 H8B_7 0.9600 . ?
C8_7 H8C_7 0.9600 . ?
C9_7 H9A_7 0.9600 . ?
C9_7 H9B_7 0.9600 . ?
C9_7 H9C_7 0.9600 . ?
C1_8 C6_8 1.384(4) . ?
C1_8 C2_8 1.386(4) . ?
C1_8 H1_8 0.9300 . ?
C2_8 C3_8 1.378(3) . ?
C2_8 H2_8 0.9300 . ?
C3_8 C4_8 1.364(4) . ?
C3_8 H3_8 0.9300 . ?
C4_8 C5_8 1.377(4) . ?
C4_8 H4_8 0.9300 . ?
C5_8 C6_8 1.375(4) . ?
C5_8 H5_8 0.9300 . ?
C6_8 H6_8 0.9300 . ?
